data_7251181
loop_
_publ_author_name
'Gasol-Cardona, Julia'
'Ward, Martin R.'
'Comboni, Davide'
'Hanfland, Micheal'
'Scatena, Rebecca'
'Warren, Mark R.'
'Maloney, Andrew G. P.'
'Oswald, Iain D. H.'

_publ_section_title
;
 Pressure-induced phase behaviour and compressibility of the racemic and
 chiral solid forms, ofloxacin and levofloxacin
;
_journal_issue 47
_journal_name_full CrystEngComm
_journal_page_first 7662
_journal_page_last 7676
_journal_paper_doi 10.1039/D5CE00855G
_journal_volume 27
_journal_year 2025
_chemical_formula_moiety 'C18 H20 F N3 O4'
_chemical_formula_sum 'C18 H20 F N3 O4'
_chemical_formula_weight 361.37
_chemical_name_systematic Ofloxacin
_space_group_crystal_system monoclinic
_space_group_IT_number 15
_space_group_name_Hall '-C 2yc'
_space_group_name_H-M_alt 'C 1 2/c 1'
_atom_sites_solution_hydrogens geom
_audit_creation_method SHELXL-2019/3
_audit_update_record
;
2025-08-19 deposited with the CCDC.	2025-10-29 downloaded from the CCDC.
;
_cell_angle_alpha 90
_cell_angle_beta 103.372(15)
_cell_angle_gamma 90
_cell_formula_units_Z 8
_cell_length_a 28.803(7)
_cell_length_b 6.1832(5)
_cell_length_c 16.0548(14)
_cell_measurement_pressure 3.0
_cell_measurement_reflns_used 5369
_cell_measurement_temperature 296(2)
_cell_measurement_theta_max 23.288
_cell_measurement_theta_min 2.608
_cell_volume 2781.8(8)
_computing_cell_refinement 'SAINT v8.37A (Bruker, 2015)'
_computing_data_reduction 'SAINT v8.37A (Bruker, 2015)'
_computing_molecular_graphics 'Olex2 1.5-ac7-013 (Dolomanov et al., 2009)'
_computing_publication_material 'Olex2 1.5-ac7-013 (Dolomanov et al., 2009)'
_computing_structure_refinement 'XL  (Sheldrick, 2008)'
_diffrn_ambient_temperature 296(2)
_diffrn_measured_fraction_theta_full 0.344
_diffrn_measured_fraction_theta_max 0.345
_diffrn_measurement_device_type 'Bruker APEX-II CCD'
_diffrn_measurement_method '\f and \w scans'
_diffrn_radiation_type MoK\a
_diffrn_radiation_wavelength 0.71073
_diffrn_reflns_av_R_equivalents 0.0610
_diffrn_reflns_av_unetI/netI 0.0392
_diffrn_reflns_Laue_measured_fraction_full 0.344
_diffrn_reflns_Laue_measured_fraction_max 0.345
_diffrn_reflns_limit_h_max 13
_diffrn_reflns_limit_h_min -15
_diffrn_reflns_limit_k_max 6
_diffrn_reflns_limit_k_min -6
_diffrn_reflns_limit_l_max 17
_diffrn_reflns_limit_l_min -17
_diffrn_reflns_number 5369
_diffrn_reflns_point_group_measured_fraction_full 0.344
_diffrn_reflns_point_group_measured_fraction_max 0.345
_diffrn_reflns_theta_full 23.288
_diffrn_reflns_theta_max 23.288
_diffrn_reflns_theta_min 2.608
_exptl_absorpt_coefficient_mu 0.132
_exptl_absorpt_correction_T_max 0.7449
_exptl_absorpt_correction_T_min 0.6814
_exptl_absorpt_correction_type multi-scan
_exptl_crystal_colour 'clear colourless'
_exptl_crystal_density_diffrn 1.726
_exptl_crystal_description needle
_exptl_crystal_F_000 1520
_exptl_crystal_recrystallization_method 'Re-crystallisation from solvent: Nitrobenzene'
_exptl_crystal_size_max 0.2
_exptl_crystal_size_mid 0.05
_exptl_crystal_size_min 0.05
_refine_diff_density_max 0.122
_refine_diff_density_min -0.120
_refine_diff_density_rms 0.029
_refine_ls_extinction_method none
_refine_ls_goodness_of_fit_ref 1.097
_refine_ls_hydrogen_treatment constr
_refine_ls_matrix_type full
_refine_ls_number_parameters 238
_refine_ls_number_reflns 692
_refine_ls_number_restraints 248
_refine_ls_restrained_S_all 0.902
_refine_ls_R_factor_all 0.0676
_refine_ls_R_factor_gt 0.0357
_refine_ls_shift/su_max 0.000
_refine_ls_shift/su_mean 0.000
_refine_ls_structure_factor_coef Fsqd
_refine_ls_weighting_details 'w=1/[\s^2^(Fo^2^)+(0.0216P)^2^+7.5930P] where P=(Fo^2^+2Fc^2^)/3'
_refine_ls_weighting_scheme calc
_refine_ls_wR_factor_gt 0.0668
_refine_ls_wR_factor_ref 0.0815
_reflns_Friedel_coverage 0.000
_reflns_number_gt 497
_reflns_number_total 692
_reflns_threshold_expression 'I > 2\s(I)'
_cod_data_source_file d5ce00855g2.cif
_cod_data_source_block OFLO_3p0
_cod_depositor_comments 'Adding full bibliography for 7251165--7251187.cif.'
_cod_original_cell_volume 2781.8(7)
_cod_original_sg_symbol_H-M 'C 2/c'
_cod_database_code 7251181
_shelx_shelxl_version_number 2019/3
_shelx_space_group_comment
;
The symmetry employed for this shelxl refinement is uniquely defined
by the following loop, which should always be used as a source of
symmetry information in preference to the above space-group names.
They are only intended as comments.
;
_shelx_estimated_absorpt_t_min 0.974
_shelx_estimated_absorpt_t_max 0.993

loop_
_space_group_symop_operation_xyz
'x, y, z'
'-x, y, -z+1/2'
'x+1/2, y+1/2, z'
'-x+1/2, y+1/2, -z+1/2'
'-x, -y, -z'
'x, -y, z-1/2'
'-x+1/2, -y+1/2, -z'
'x+1/2, -y+1/2, z-1/2'

loop_
_atom_site_label
_atom_site_type_symbol
_atom_site_fract_x
_atom_site_fract_y
_atom_site_fract_z
_atom_site_U_iso_or_equiv
_atom_site_adp_type
_atom_site_occupancy
_atom_site_site_symmetry_order
_atom_site_calc_flag
_atom_site_refinement_flags_posn
_atom_site_refinement_flags_adp
_atom_site_refinement_flags_occupancy
_atom_site_disorder_assembly
_atom_site_disorder_group
F1 F 0.5701(3) 0.7033(5) 0.78855(18) 0.023(5) Uani 1 1 d D . . . .
O1 O 0.6481(4) 0.5935(6) 0.5665(3) 0.034(5) Uani 1 1 d D . . . .
O4 O 0.4350(4) 0.8090(5) 0.2679(2) 0.024(6) Uani 1 1 d D . . . .
C11 C 0.5235(5) 0.7290(9) 0.5598(4) 0.027(4) Uani 1 1 d D . . . .
O2 O 0.4422(4) 0.8235(6) 0.5247(3) 0.030(5) Uani 1 1 d D . . . .
N3 N 0.5641(5) 0.6859(7) 0.4450(3) 0.023(4) Uani 1 1 d D . . . .
N1 N 0.6512(5) 0.6090(7) 0.7439(3) 0.025(4) Uani 1 1 d D . . . .
C7 C 0.5677(6) 0.6929(9) 0.7025(4) 0.019(4) Uani 1 1 d D . . . .
C10 C 0.5646(5) 0.6802(9) 0.5325(4) 0.025(4) Uani 1 1 d D . . . .
C3 C 0.5231(6) 0.7306(10) 0.3893(4) 0.023(4) Uani 1 1 d D . . . .
H3 H 0.523182 0.733361 0.331438 0.027 Uiso 1 1 calc R U . . .
C8 C 0.6097(6) 0.6396(9) 0.6792(4) 0.022(4) Uani 1 1 d D . . . .
O3 O 0.3994(4) 0.8699(6) 0.3735(3) 0.031(5) Uani 1 1 d D . . . .
H3A H 0.406345 0.867924 0.425953 0.047 Uiso 1 1 calc R U . . .
C4 C 0.4812(6) 0.7725(9) 0.4116(4) 0.022(4) Uani 1 1 d D . . . .
C6 C 0.5254(5) 0.7354(9) 0.6485(4) 0.023(5) Uani 1 1 d D . . . .
H6 H 0.498468 0.767723 0.668915 0.027 Uiso 1 1 calc R U . . .
C9 C 0.6062(5) 0.6363(10) 0.5911(4) 0.027(4) Uani 1 1 d D . . . .
N2 N 0.7466(4) 0.5993(7) 0.8414(3) 0.027(5) Uani 1 1 d D . . . .
C13 C 0.4370(5) 0.8168(9) 0.3448(4) 0.024(5) Uani 1 1 d D . . . .
C16 C 0.7144(4) 0.7790(8) 0.8501(3) 0.027(5) Uani 1 1 d D . . . .
H16A H 0.732944 0.910575 0.864056 0.032 Uiso 1 1 calc R U . . .
H16B H 0.699299 0.748213 0.896906 0.032 Uiso 1 1 calc R U . . .
C5 C 0.4784(5) 0.7758(9) 0.4994(4) 0.025(4) Uani 1 1 d D . . . .
C1 C 0.6423(5) 0.5222(8) 0.4788(3) 0.034(6) Uani 1 1 d D . . . .
H1A H 0.628574 0.378152 0.472234 0.040 Uiso 1 1 calc R U . . .
H1B H 0.673180 0.516139 0.464414 0.040 Uiso 1 1 calc R U . . .
C12 C 0.6310(6) 0.9000(8) 0.4207(4) 0.027(7) Uani 1 1 d D . . . .
H12A H 0.609380 0.991341 0.381572 0.040 Uiso 1 1 calc R U . . .
H12B H 0.660914 0.892704 0.404001 0.040 Uiso 1 1 calc R U . . .
H12C H 0.636120 0.958498 0.477498 0.040 Uiso 1 1 calc R U . . .
C2 C 0.6101(6) 0.6763(9) 0.4193(4) 0.028(5) Uani 1 1 d D . . . .
H2 H 0.604500 0.619380 0.360810 0.033 Uiso 1 1 calc R U . . .
C17 C 0.6766(4) 0.8134(8) 0.7693(3) 0.024(5) Uani 1 1 d D . . . .
H17A H 0.654244 0.922968 0.778693 0.029 Uiso 1 1 calc R U . . .
H17B H 0.691174 0.863153 0.724008 0.029 Uiso 1 1 calc R U . . .
C15 C 0.7196(5) 0.4013(8) 0.8171(3) 0.027(5) Uani 1 1 d D . . . .
H15A H 0.703327 0.361452 0.861456 0.032 Uiso 1 1 calc R U . . .
H15B H 0.741151 0.284905 0.811217 0.032 Uiso 1 1 calc R U . . .
C18 C 0.7827(5) 0.5658(10) 0.9205(3) 0.038(6) Uani 1 1 d D . . . .
H18A H 0.801912 0.693637 0.933655 0.057 Uiso 1 1 calc R U . . .
H18B H 0.802583 0.445689 0.913576 0.057 Uiso 1 1 calc R U . . .
H18C H 0.767372 0.536035 0.966397 0.057 Uiso 1 1 calc R U . . .
C14 C 0.6834(4) 0.4333(8) 0.7335(3) 0.029(5) Uani 1 1 d D . . . .
H14A H 0.699577 0.469055 0.688532 0.034 Uiso 1 1 calc R U . . .
H14B H 0.665436 0.301106 0.717532 0.034 Uiso 1 1 calc R U . . .

loop_
_atom_site_aniso_label
_atom_site_aniso_U_11
_atom_site_aniso_U_22
_atom_site_aniso_U_33
_atom_site_aniso_U_23
_atom_site_aniso_U_13
_atom_site_aniso_U_12
F1 0.008(16) 0.0456(18) 0.0157(15) 0.0037(14) 0.004(4) 0.013(3)
O1 0.043(15) 0.038(2) 0.023(2) 0.0021(19) 0.012(5) -0.002(5)
O4 0.01(2) 0.037(2) 0.019(2) -0.0039(16) -0.005(5) 0.007(4)
C11 0.047(13) 0.012(3) 0.022(3) 0.005(3) 0.008(5) 0.012(6)
O2 0.040(15) 0.025(2) 0.024(3) -0.0018(18) 0.008(5) 0.001(4)
N3 0.032(13) 0.020(3) 0.017(3) -0.002(2) 0.007(5) -0.006(5)
N1 0.028(13) 0.026(3) 0.024(3) -0.002(2) 0.010(5) 0.003(4)
C7 0.023(14) 0.016(3) 0.020(3) -0.005(3) 0.007(5) -0.006(6)
C10 0.043(13) 0.013(3) 0.018(3) -0.003(3) 0.007(5) -0.002(6)
C3 0.030(14) 0.020(3) 0.017(4) -0.005(3) 0.003(6) -0.014(7)
C8 0.025(13) 0.016(3) 0.025(3) -0.002(3) 0.010(5) -0.003(5)
O3 0.038(16) 0.028(2) 0.029(3) -0.004(2) 0.010(5) 0.002(5)
C4 0.031(14) 0.015(3) 0.020(3) -0.006(3) 0.005(5) -0.007(7)
C6 0.026(14) 0.020(3) 0.023(3) 0.001(3) 0.008(5) 0.004(6)
C9 0.037(14) 0.021(3) 0.025(3) -0.002(3) 0.012(5) -0.008(6)
N2 0.027(16) 0.029(3) 0.024(3) -0.002(2) 0.005(5) 0.000(4)
C13 0.029(15) 0.015(3) 0.025(3) -0.008(3) 0.001(5) -0.010(6)
C16 0.030(17) 0.026(3) 0.023(3) -0.001(2) 0.004(5) 0.001(5)
C5 0.042(14) 0.006(3) 0.026(3) -0.001(3) 0.009(5) 0.002(6)
C1 0.050(18) 0.027(3) 0.028(3) 0.004(2) 0.018(6) 0.009(6)
C12 0.03(2) 0.025(3) 0.029(3) 0.005(2) 0.010(8) 0.001(5)
C2 0.036(15) 0.026(3) 0.025(3) 0.000(3) 0.015(6) -0.007(5)
C17 0.027(16) 0.021(3) 0.025(3) 0.002(2) 0.007(5) 0.002(5)
C15 0.029(16) 0.027(3) 0.025(3) 0.000(2) 0.007(5) 0.000(5)
C18 0.035(19) 0.045(4) 0.029(3) -0.005(3) -0.002(6) 0.006(6)
C14 0.027(16) 0.023(3) 0.034(3) -0.002(3) 0.004(5) 0.003(5)

loop_
_atom_type_symbol
_atom_type_description
_atom_type_scat_dispersion_real
_atom_type_scat_dispersion_imag
_atom_type_scat_source
C C 0.0033 0.0016 'International Tables Vol C Tables 4.2.6.8 and 6.1.1.4'
H H 0.0000 0.0000 'International Tables Vol C Tables 4.2.6.8 and 6.1.1.4'
F F 0.0171 0.0103 'International Tables Vol C Tables 4.2.6.8 and 6.1.1.4'
N N 0.0061 0.0033 'International Tables Vol C Tables 4.2.6.8 and 6.1.1.4'
O O 0.0106 0.0060 'International Tables Vol C Tables 4.2.6.8 and 6.1.1.4'

loop_
_geom_angle_atom_site_label_1
_geom_angle_atom_site_label_2
_geom_angle_atom_site_label_3
_geom_angle
_geom_angle_site_symmetry_1
_geom_angle_site_symmetry_3
_geom_angle_publ_flag
C9 O1 C1 115.1(9) . . ?
C10 C11 C6 119.2(10) . . ?
C10 C11 C5 121.8(6) . . ?
C6 C11 C5 119.1(9) . . ?
C3 N3 C10 118.7(11) . . ?
C3 N3 C2 122.2(6) . . ?
C10 N3 C2 118.4(11) . . ?
C8 N1 C14 118.0(6) . . ?
C8 N1 C17 111.9(6) . . ?
C14 N1 C17 112.5(9) . . ?
C6 C7 F1 117.7(10) . . ?
C6 C7 C8 126.1(7) . . ?
F1 C7 C8 116.2(11) . . ?
C9 C10 C11 120.1(6) . . ?
C9 C10 N3 120.0(11) . . ?
C11 C10 N3 119.9(11) . . ?
N3 C3 C4 124.3(7) . . ?
N3 C3 H3 117.8 . . ?
C4 C3 H3 117.8 . . ?
C7 C8 C9 114.5(12) . . ?
C7 C8 N1 118.6(6) . . ?
C9 C8 N1 126.8(12) . . ?
C13 O3 H3A 109.5 . . ?
C3 C4 C5 121.1(12) . . ?
C3 C4 C13 120.6(6) . . ?
C5 C4 C13 118.3(11) . . ?
C7 C6 C11 117.4(11) . . ?
C7 C6 H6 121.3 . . ?
C11 C6 H6 121.3 . . ?
C10 C9 O1 121.7(6) . . ?
C10 C9 C8 122.8(11) . . ?
O1 C9 C8 115.4(11) . . ?
C15 N2 C18 110.1(5) . . ?
C15 N2 C16 110.6(9) . . ?
C18 N2 C16 111.2(5) . . ?
O4 C13 O3 120.9(12) . . ?
O4 C13 C4 123.6(11) . . ?
O3 C13 C4 115.5(6) . . ?
N2 C16 C17 111.7(5) . . ?
N2 C16 H16A 109.3 . . ?
C17 C16 H16A 109.3 . . ?
N2 C16 H16B 109.3 . . ?
C17 C16 H16B 109.3 . . ?
H16A C16 H16B 107.9 . . ?
O2 C5 C4 124.8(11) . . ?
O2 C5 C11 121.1(7) . . ?
C4 C5 C11 114.1(10) . . ?
O1 C1 C2 109.9(6) . . ?
O1 C1 H1A 109.7 . . ?
C2 C1 H1A 109.7 . . ?
O1 C1 H1B 109.7 . . ?
C2 C1 H1B 109.7 . . ?
H1A C1 H1B 108.2 . . ?
C2 C12 H12A 109.5 . . ?
C2 C12 H12B 109.5 . . ?
H12A C12 H12B 109.5 . . ?
C2 C12 H12C 109.5 . . ?
H12A C12 H12C 109.5 . . ?
H12B C12 H12C 109.5 . . ?
N3 C2 C1 107.9(7) . . ?
N3 C2 C12 109.9(8) . . ?
C1 C2 C12 112.7(11) . . ?
N3 C2 H2 108.8 . . ?
C1 C2 H2 108.8 . . ?
C12 C2 H2 108.8 . . ?
N1 C17 C16 109.4(5) . . ?
N1 C17 H17A 109.8 . . ?
C16 C17 H17A 109.8 . . ?
N1 C17 H17B 109.8 . . ?
C16 C17 H17B 109.8 . . ?
H17A C17 H17B 108.2 . . ?
N2 C15 C14 110.1(5) . . ?
N2 C15 H15A 109.6 . . ?
C14 C15 H15A 109.6 . . ?
N2 C15 H15B 109.6 . . ?
C14 C15 H15B 109.6 . . ?
H15A C15 H15B 108.1 . . ?
N2 C18 H18A 109.5 . . ?
N2 C18 H18B 109.5 . . ?
H18A C18 H18B 109.5 . . ?
N2 C18 H18C 109.5 . . ?
H18A C18 H18C 109.5 . . ?
H18B C18 H18C 109.5 . . ?
N1 C14 C15 108.7(5) . . ?
N1 C14 H14A 110.0 . . ?
C15 C14 H14A 110.0 . . ?
N1 C14 H14B 110.0 . . ?
C15 C14 H14B 110.0 . . ?
H14A C14 H14B 108.3 . . ?

loop_
_geom_bond_atom_site_label_1
_geom_bond_atom_site_label_2
_geom_bond_distance
_geom_bond_site_symmetry_2
_geom_bond_publ_flag
F1 C7 1.369(6) . ?
O1 C9 1.378(14) . ?
O1 C1 1.449(6) . ?
O4 C13 1.223(6) . ?
C11 C10 1.390(13) . ?
C11 C6 1.413(7) . ?
C11 C5 1.459(11) . ?
O2 C5 1.238(13) . ?
N3 C3 1.335(15) . ?
N3 C10 1.401(7) . ?
N3 C2 1.479(16) . ?
N1 C8 1.404(16) . ?
N1 C14 1.463(11) . ?
N1 C17 1.469(10) . ?
C7 C6 1.349(15) . ?
C7 C8 1.386(17) . ?
C10 C9 1.368(15) . ?
C3 C4 1.361(17) . ?
C3 H3 0.9300 . ?
C8 C9 1.395(8) . ?
O3 C13 1.311(15) . ?
O3 H3A 0.8200 . ?
C4 C5 1.430(8) . ?
C4 C13 1.488(14) . ?
C6 H6 0.9300 . ?
N2 C15 1.454(10) . ?
N2 C18 1.459(9) . ?
N2 C16 1.474(11) . ?
C16 C17 1.504(9) . ?
C16 H16A 0.9700 . ?
C16 H16B 0.9700 . ?
C1 C2 1.506(13) . ?
C1 H1A 0.9700 . ?
C1 H1B 0.9700 . ?
C12 C2 1.507(10) . ?
C12 H12A 0.9600 . ?
C12 H12B 0.9600 . ?
C12 H12C 0.9600 . ?
C2 H2 0.9800 . ?
C17 H17A 0.9700 . ?
C17 H17B 0.9700 . ?
C15 C14 1.509(9) . ?
C15 H15A 0.9700 . ?
C15 H15B 0.9700 . ?
C18 H18A 0.9600 . ?
C18 H18B 0.9600 . ?
C18 H18C 0.9600 . ?
C14 H14A 0.9700 . ?
C14 H14B 0.9700 . ?

loop_
_geom_torsion_atom_site_label_1
_geom_torsion_atom_site_label_2
_geom_torsion_atom_site_label_3
_geom_torsion_atom_site_label_4
_geom_torsion
_geom_torsion_site_symmetry_1
_geom_torsion_site_symmetry_2
_geom_torsion_site_symmetry_3
_geom_torsion_site_symmetry_4
_geom_torsion_publ_flag
C6 C11 C10 C9 0.9(10) . . . . ?
C5 C11 C10 C9 -179.7(7) . . . . ?
C6 C11 C10 N3 -176.2(6) . . . . ?
C5 C11 C10 N3 3.3(9) . . . . ?
C3 N3 C10 C9 -179.5(7) . . . . ?
C2 N3 C10 C9 -9.0(9) . . . . ?
C3 N3 C10 C11 -2.5(10) . . . . ?
C2 N3 C10 C11 168.0(6) . . . . ?
C10 N3 C3 C4 0.2(11) . . . . ?
C2 N3 C3 C4 -169.9(6) . . . . ?
C6 C7 C8 C9 1.4(11) . . . . ?
F1 C7 C8 C9 -178.4(5) . . . . ?
C6 C7 C8 N1 177.4(7) . . . . ?
F1 C7 C8 N1 -2.4(9) . . . . ?
C14 N1 C8 C7 140.6(7) . . . . ?
C17 N1 C8 C7 -86.6(8) . . . . ?
C14 N1 C8 C9 -44.0(10) . . . . ?
C17 N1 C8 C9 88.9(8) . . . . ?
N3 C3 C4 C5 1.3(12) . . . . ?
N3 C3 C4 C13 -178.8(7) . . . . ?
F1 C7 C6 C11 178.7(5) . . . . ?
C8 C7 C6 C11 -1.1(11) . . . . ?
C10 C11 C6 C7 -0.1(10) . . . . ?
C5 C11 C6 C7 -179.5(6) . . . . ?
C11 C10 C9 O1 -178.1(6) . . . . ?
N3 C10 C9 O1 -1.0(10) . . . . ?
C11 C10 C9 C8 -0.6(11) . . . . ?
N3 C10 C9 C8 176.5(5) . . . . ?
C1 O1 C9 C10 -21.2(9) . . . . ?
C1 O1 C9 C8 161.1(5) . . . . ?
C7 C8 C9 C10 -0.5(10) . . . . ?
N1 C8 C9 C10 -176.1(6) . . . . ?
C7 C8 C9 O1 177.1(6) . . . . ?
N1 C8 C9 O1 1.5(10) . . . . ?
C3 C4 C13 O4 3.4(10) . . . . ?
C5 C4 C13 O4 -176.8(6) . . . . ?
C3 C4 C13 O3 -175.4(7) . . . . ?
C5 C4 C13 O3 4.4(9) . . . . ?
C15 N2 C16 C17 -56.7(6) . . . . ?
C18 N2 C16 C17 -179.3(6) . . . . ?
C3 C4 C5 O2 176.1(7) . . . . ?
C13 C4 C5 O2 -3.8(10) . . . . ?
C3 C4 C5 C11 -0.6(10) . . . . ?
C13 C4 C5 C11 179.6(5) . . . . ?
C10 C11 C5 O2 -178.5(7) . . . . ?
C6 C11 C5 O2 1.0(9) . . . . ?
C10 C11 C5 C4 -1.7(9) . . . . ?
C6 C11 C5 C4 177.8(5) . . . . ?
C9 O1 C1 C2 51.1(10) . . . . ?
C3 N3 C2 C1 -152.0(6) . . . . ?
C10 N3 C2 C1 37.8(7) . . . . ?
C3 N3 C2 C12 84.8(9) . . . . ?
C10 N3 C2 C12 -85.4(8) . . . . ?
O1 C1 C2 N3 -57.6(10) . . . . ?
O1 C1 C2 C12 63.9(12) . . . . ?
C8 N1 C17 C16 168.3(7) . . . . ?
C14 N1 C17 C16 -56.2(7) . . . . ?
N2 C16 C17 N1 54.0(9) . . . . ?
C18 N2 C15 C14 -177.8(7) . . . . ?
C16 N2 C15 C14 58.9(7) . . . . ?
C8 N1 C14 C15 -168.6(7) . . . . ?
C17 N1 C14 C15 58.9(7) . . . . ?
N2 C15 C14 N1 -59.4(9) . . . . ?
